data_7719349
loop_
_publ_author_name
'Sawka, Jacek'
'Bie&#x144;ko, Alina'
'&#x15a;witlicka, Anna'
'Penkala, Mateusz'
'Bie&#x144;ko, Dariusz'
'Rajn&#xe1;k, Cyril'
'Titi&#x161;, J&#xe1;n'
'Bo&#x10d;a, Roman'
'Ozarowski, Andrew'

_publ_section_title
;
 Large magnetic anisotropy of Ni(II) polynuclear complexes confirmed by
 very unusual HFEPR spectra: relaxation behaviour of six-coordinate Ni(II)
 dimers.
;
_journal_issue 36
_journal_name_full 'Dalton transactions (Cambridge, England : 2003)'
_journal_page_first 13421
_journal_page_last 13425
_journal_paper_doi 10.1039/d5dt01264c
_journal_volume 54
_journal_year 2025
_chemical_formula_moiety 'C13 H11 N8 Ni O, C2 N3'
_chemical_formula_sum 'C15 H11 N11 Ni O'
_chemical_formula_weight 420.06
_space_group_crystal_system monoclinic
_space_group_IT_number 15
_space_group_name_Hall '-I 2ya'
_space_group_name_H-M_alt 'I 1 2/a 1'
_atom_sites_solution_hydrogens mixed
_audit_creation_date 2025-05-15
_audit_creation_method
;
Olex2 1.3
(compiled 2020.11.12 svn.r5f609507 for OlexSys, GUI svn.r6408)
;
_audit_update_record
;
2025-05-15 deposited with the CCDC.	2025-07-29 downloaded from the CCDC.
;
_cell_angle_alpha 90
_cell_angle_beta 101.668(4)
_cell_angle_gamma 90
_cell_formula_units_Z 8
_cell_length_a 14.0526(5)
_cell_length_b 8.7823(4)
_cell_length_c 28.8665(13)
_cell_measurement_reflns_used 4243
_cell_measurement_temperature 293(2)
_cell_measurement_theta_max 29.5400
_cell_measurement_theta_min 3.9450
_cell_volume 3488.9(3)
_computing_cell_refinement 'CrysAlisPro 1.171.38.46 (Rigaku OD, 2015)'
_computing_data_collection 'CrysAlisPro 1.171.38.46 (Rigaku OD, 2015)'
_computing_data_reduction 'CrysAlisPro 1.171.38.46 (Rigaku OD, 2015)'
_computing_molecular_graphics 'Olex2 1.3 (Dolomanov et al., 2009)'
_computing_publication_material 'Olex2 1.3 (Dolomanov et al., 2009)'
_computing_structure_refinement 'SHELXL 2018/3 (Sheldrick, 2015)'
_diffrn_ambient_temperature 293(2)
_diffrn_detector 'CCD plate'
_diffrn_detector_area_resol_mean 10.4015
_diffrn_detector_type Atlas
_diffrn_measured_fraction_theta_full 0.997
_diffrn_measured_fraction_theta_max 0.997
_diffrn_measurement_details
;
List of Runs (angles in degrees, time in seconds):

  # Type    Start    End  Width  t~exp~   \w     \q     \k     \f   Frames
#--------------------------------------------------------------------------
  1  \w    -44.00  64.00   1.00    5.54    --  -11.86  77.00-150.00  108
  2  \w    -88.00  21.00   1.00    5.54    --  -11.86 -77.00  60.00  109
  3  \w   -100.00 -75.00   1.00    5.54    --  -11.86-179.00   0.00   25
;
_diffrn_measurement_device 'four-circle diffractometer'
_diffrn_measurement_device_type 'Xcalibur, Atlas, Gemini ultra'
_diffrn_measurement_method '\w scans'
_diffrn_orient_matrix_type 'CrysAlisPro convention (1999,Acta A55,543-557)'
_diffrn_orient_matrix_UB_11 -0.0080022000
_diffrn_orient_matrix_UB_12 -0.0792526000
_diffrn_orient_matrix_UB_13 0.0020216000
_diffrn_orient_matrix_UB_21 0.0095812000
_diffrn_orient_matrix_UB_22 -0.0115339000
_diffrn_orient_matrix_UB_23 -0.0229466000
_diffrn_orient_matrix_UB_31 0.0499964000
_diffrn_orient_matrix_UB_32 -0.0104822000
_diffrn_orient_matrix_UB_33 0.0099483000
_diffrn_radiation_monochromator graphite
_diffrn_radiation_probe x-ray
_diffrn_radiation_type 'Mo K\a'
_diffrn_radiation_wavelength 0.71073
_diffrn_reflns_av_R_equivalents 0.0186
_diffrn_reflns_av_unetI/netI 0.0196
_diffrn_reflns_Laue_measured_fraction_full 0.997
_diffrn_reflns_Laue_measured_fraction_max 0.997
_diffrn_reflns_limit_h_max 16
_diffrn_reflns_limit_h_min -16
_diffrn_reflns_limit_k_max 10
_diffrn_reflns_limit_k_min -8
_diffrn_reflns_limit_l_max 34
_diffrn_reflns_limit_l_min -29
_diffrn_reflns_number 9341
_diffrn_reflns_point_group_measured_fraction_full 0.997
_diffrn_reflns_point_group_measured_fraction_max 0.997
_diffrn_reflns_theta_full 25.048
_diffrn_reflns_theta_max 25.048
_diffrn_reflns_theta_min 3.545
_diffrn_source 'fine-focus sealed X-ray tube'
_diffrn_source_type 'Enhance (Mo) X-ray Source'
_exptl_absorpt_coefficient_mu 1.146
_exptl_absorpt_correction_T_max 1.00000
_exptl_absorpt_correction_T_min 0.71806
_exptl_absorpt_correction_type multi-scan
_exptl_absorpt_process_details
;
CrysAlisPro 1.171.38.46 (Rigaku Oxford Diffraction, 2015)
Empirical absorption correction using spherical harmonics,
 implemented in SCALE3 ABSPACK scaling algorithm.
;
_exptl_crystal_colour blue
_exptl_crystal_density_diffrn 1.599
_exptl_crystal_description prism
_exptl_crystal_F_000 1712
_exptl_crystal_size_max 0.24
_exptl_crystal_size_mid 0.18
_exptl_crystal_size_min 0.09
_refine_diff_density_max 0.467
_refine_diff_density_min -0.526
_refine_diff_density_rms 0.049
_refine_ls_extinction_method none
_refine_ls_goodness_of_fit_ref 1.089
_refine_ls_hydrogen_treatment constr
_refine_ls_matrix_type full
_refine_ls_number_parameters 254
_refine_ls_number_reflns 3093
_refine_ls_number_restraints 0
_refine_ls_restrained_S_all 1.089
_refine_ls_R_factor_all 0.0345
_refine_ls_R_factor_gt 0.0286
_refine_ls_shift/su_max 0.000
_refine_ls_shift/su_mean 0.000
_refine_ls_structure_factor_coef Fsqd
_refine_ls_weighting_details 'w=1/[\s^2^(Fo^2^)+(0.0388P)^2^+3.1081P] where P=(Fo^2^+2Fc^2^)/3'
_refine_ls_weighting_scheme calc
_refine_ls_wR_factor_gt 0.0746
_refine_ls_wR_factor_ref 0.0774
_reflns_Friedel_coverage 0.000
_reflns_number_gt 2745
_reflns_number_total 3093
_reflns_threshold_expression 'I > 2\s(I)'
_cod_data_source_file d5dt01264c3.cif
_cod_data_source_block ni23
_cod_depositor_comments 'Adding full bibliography for 7719348--7719349.cif.'
_cod_database_code 7719349
_shelx_shelxl_version_number 2018/3
_shelx_space_group_comment
;
The symmetry employed for this shelxl refinement is uniquely defined
by the following loop, which should always be used as a source of
symmetry information in preference to the above space-group names.
They are only intended as comments.
;
_reflns_odcompleteness_completeness 99.66
_reflns_odcompleteness_iscentric 1
_reflns_odcompleteness_theta 26.32
_olex2_refinement_description
;
1. Fixed Uiso
 At 1.2 times of:
  All C(H) groups
 At 1.5 times of:
  All O(H,H) groups
2.a Rotating group:
 O1(H1A,H1B)
2.b Aromatic/amide H refined with riding coordinates:
 C1(H1), C2(H2), C3(H3), C5(H5), C6(H6), C7(H7), C9(H9), C10(H10), C11(H11)
;
_olex2_submission_special_instructions 'No special instructions were received'
_oxdiff_exptl_absorpt_empirical_details
;
Empirical correction (ABSPACK) includes:
- Absorption correction using spherical harmonics
- Frame scaling
;
_oxdiff_exptl_absorpt_empirical_full_max 1.344
_oxdiff_exptl_absorpt_empirical_full_min 0.889

loop_
_space_group_symop_operation_xyz
'x, y, z'
'-x+1/2, y, -z'
'x+1/2, y+1/2, z+1/2'
'-x+1, y+1/2, -z+1/2'
'-x, -y, -z'
'x-1/2, -y, z'
'-x+1/2, -y+1/2, -z+1/2'
'x, -y+1/2, z+1/2'

loop_
_atom_site_label
_atom_site_type_symbol
_atom_site_fract_x
_atom_site_fract_y
_atom_site_fract_z
_atom_site_U_iso_or_equiv
_atom_site_adp_type
_atom_site_occupancy
_atom_site_site_symmetry_order
_atom_site_calc_flag
_atom_site_refinement_flags_posn
_atom_site_refinement_flags_adp
_atom_site_refinement_flags_occupancy
_atom_site_disorder_assembly
_atom_site_disorder_group
Ni1 Ni 0.15423(2) 0.30079(3) 0.09865(2) 0.02920(11) Uani 1 1 d . . . . .
O1 O 0.30089(10) 0.22827(17) 0.11395(6) 0.0403(4) Uani 1 1 d . . . . .
H1A H 0.335161 0.289347 0.133987 0.060 Uiso 1 1 d R U . . .
H1B H 0.325754 0.236730 0.089106 0.060 Uiso 1 1 d R U . . .
N1 N 0.15942(13) 0.3572(2) 0.17019(6) 0.0382(4) Uani 1 1 d . . . . .
N2 N 0.12849(13) 0.2406(2) 0.19442(6) 0.0394(4) Uani 1 1 d . . . . .
N3 N 0.11742(12) 0.1033(2) 0.12674(6) 0.0336(4) Uani 1 1 d . . . . .
N4 N 0.13308(12) 0.1472(2) 0.04078(6) 0.0374(4) Uani 1 1 d . . . . .
N5 N 0.11782(13) 0.0014(2) 0.05476(7) 0.0403(4) Uani 1 1 d . . . . .
N6 N 0.01273(13) 0.3697(2) 0.07913(7) 0.0434(5) Uani 1 1 d . . . . .
N8 N 0.20829(14) 0.4934(2) 0.07533(7) 0.0447(5) Uani 1 1 d . . . . .
N9 N 0.34121(15) 0.6008(4) 0.04445(8) 0.0752(9) Uani 1 1 d . . . . .
C1 C 0.17520(17) 0.4722(3) 0.20044(9) 0.0492(6) Uani 1 1 d . . . . .
H1 H 0.196644 0.568098 0.193500 0.059 Uiso 1 1 calc R U . . .
C2 C 0.1554(2) 0.4302(4) 0.24413(9) 0.0606(7) Uani 1 1 d . . . . .
H2 H 0.161376 0.490835 0.270982 0.073 Uiso 1 1 calc R U . . .
C3 C 0.1258(2) 0.2846(3) 0.23960(8) 0.0550(7) Uani 1 1 d . . . . .
H3 H 0.107107 0.224896 0.262821 0.066 Uiso 1 1 calc R U . . .
C4 C 0.10857(15) 0.0995(3) 0.17178(8) 0.0384(5) Uani 1 1 d . . . . .
C5 C 0.08322(18) -0.0307(3) 0.19274(9) 0.0531(6) Uani 1 1 d . . . . .
H5 H 0.076896 -0.031744 0.224186 0.064 Uiso 1 1 calc R U . . .
C6 C 0.0677(2) -0.1592(3) 0.16521(11) 0.0600(7) Uani 1 1 d . . . . .
H6 H 0.049425 -0.248808 0.178196 0.072 Uiso 1 1 calc R U . . .
C7 C 0.07849(19) -0.1587(3) 0.11843(11) 0.0543(7) Uani 1 1 d . . . . .
H7 H 0.068963 -0.246175 0.099913 0.065 Uiso 1 1 calc R U . . .
C8 C 0.10405(15) -0.0221(2) 0.10083(8) 0.0386(5) Uani 1 1 d . . . . .
C9 C 0.11318(18) -0.0973(3) 0.01799(10) 0.0561(7) Uani 1 1 d . . . . .
H9 H 0.103726 -0.201995 0.018834 0.067 Uiso 1 1 calc R U . . .
C10 C 0.12490(19) -0.0145(4) -0.02005(10) 0.0610(8) Uani 1 1 d . . . . .
H10 H 0.124966 -0.050552 -0.050340 0.073 Uiso 1 1 calc R U . . .
C11 C 0.13687(16) 0.1359(3) -0.00440(8) 0.0475(6) Uani 1 1 d . . . . .
H11 H 0.146308 0.217821 -0.023395 0.057 Uiso 1 1 calc R U . . .
C12 C -0.06835(16) 0.3881(3) 0.06538(7) 0.0400(5) Uani 1 1 d . . . . .
C13 C 0.27419(15) 0.5428(2) 0.06296(7) 0.0360(5) Uani 1 1 d . . . . .
N10 N 0.1607(2) 0.5747(3) 0.36426(9) 0.0674(7) Uani 1 1 d . . . . .
N11 N 0.1202(3) 0.7887(3) 0.31108(9) 0.0825(9) Uani 1 1 d . . . . .
N12 N 0.08401(15) 1.0518(2) 0.32697(8) 0.0525(5) Uani 1 1 d . . . . .
C14 C 0.14153(18) 0.6809(3) 0.34157(9) 0.0441(6) Uani 1 1 d . . . . .
C15 C 0.10116(18) 0.9265(3) 0.32251(8) 0.0430(5) Uani 1 1 d . . . . .

loop_
_atom_site_aniso_label
_atom_site_aniso_U_11
_atom_site_aniso_U_22
_atom_site_aniso_U_33
_atom_site_aniso_U_23
_atom_site_aniso_U_13
_atom_site_aniso_U_12
Ni1 0.02449(15) 0.03169(17) 0.03168(16) 0.00160(11) 0.00630(11) -0.00143(10)
O1 0.0314(8) 0.0391(8) 0.0488(9) -0.0029(7) 0.0048(7) 0.0013(6)
N1 0.0373(10) 0.0403(10) 0.0371(10) -0.0025(9) 0.0075(8) 0.0004(8)
N2 0.0396(10) 0.0485(11) 0.0311(9) 0.0011(9) 0.0097(8) 0.0023(9)
N3 0.0286(9) 0.0354(9) 0.0371(9) 0.0011(8) 0.0069(7) -0.0035(7)
N4 0.0299(9) 0.0459(11) 0.0367(10) -0.0040(8) 0.0072(8) -0.0034(8)
N5 0.0349(10) 0.0410(10) 0.0442(10) -0.0119(9) 0.0059(8) -0.0053(8)
N6 0.0308(11) 0.0543(12) 0.0454(11) 0.0010(9) 0.0088(8) 0.0051(9)
N8 0.0321(10) 0.0471(11) 0.0541(12) 0.0164(10) 0.0066(9) -0.0029(9)
N9 0.0362(12) 0.134(2) 0.0503(12) 0.0379(15) -0.0033(10) -0.0295(14)
C1 0.0430(13) 0.0474(14) 0.0549(14) -0.0143(12) 0.0046(11) 0.0071(11)
C2 0.0587(16) 0.077(2) 0.0450(14) -0.0203(14) 0.0080(12) 0.0152(15)
C3 0.0526(15) 0.083(2) 0.0309(12) 0.0019(13) 0.0124(11) 0.0139(14)
C4 0.0288(11) 0.0477(13) 0.0392(12) 0.0090(10) 0.0080(9) 0.0000(9)
C5 0.0486(14) 0.0598(16) 0.0515(14) 0.0206(13) 0.0116(12) -0.0044(12)
C6 0.0489(15) 0.0520(16) 0.078(2) 0.0258(15) 0.0097(14) -0.0097(12)
C7 0.0471(15) 0.0359(13) 0.0770(19) -0.0002(13) 0.0057(13) -0.0093(11)
C8 0.0284(11) 0.0361(12) 0.0498(13) -0.0022(10) 0.0040(9) -0.0046(9)
C9 0.0416(14) 0.0592(16) 0.0659(17) -0.0313(14) 0.0069(12) -0.0045(12)
C10 0.0444(14) 0.089(2) 0.0488(15) -0.0315(15) 0.0087(12) -0.0017(14)
C11 0.0331(12) 0.0739(17) 0.0359(12) -0.0068(12) 0.0077(10) -0.0022(12)
C12 0.0348(13) 0.0522(14) 0.0331(11) -0.0066(10) 0.0069(10) 0.0076(10)
C13 0.0310(11) 0.0368(11) 0.0359(11) 0.0077(10) -0.0034(9) -0.0005(9)
N10 0.0856(18) 0.0415(13) 0.0735(16) 0.0051(12) 0.0126(14) 0.0128(12)
N11 0.156(3) 0.0444(14) 0.0484(14) -0.0002(11) 0.0238(16) 0.0184(15)
N12 0.0509(13) 0.0382(12) 0.0651(14) 0.0059(10) 0.0040(10) 0.0010(9)
C14 0.0518(14) 0.0329(13) 0.0484(13) -0.0063(12) 0.0124(11) 0.0011(11)
C15 0.0480(14) 0.0424(15) 0.0366(12) 0.0062(11) 0.0036(10) -0.0029(11)

loop_
_atom_type_symbol
_atom_type_description
_atom_type_scat_dispersion_real
_atom_type_scat_dispersion_imag
_atom_type_scat_source
C C 0.0033 0.0016 'International Tables Vol C Tables 4.2.6.8 and 6.1.1.4'
H H 0.0000 0.0000 'International Tables Vol C Tables 4.2.6.8 and 6.1.1.4'
N N 0.0061 0.0033 'International Tables Vol C Tables 4.2.6.8 and 6.1.1.4'
Ni Ni 0.3393 1.1124 'International Tables Vol C Tables 4.2.6.8 and 6.1.1.4'
O O 0.0106 0.0060 'International Tables Vol C Tables 4.2.6.8 and 6.1.1.4'

loop_
_geom_angle_atom_site_label_1
_geom_angle_atom_site_label_2
_geom_angle_atom_site_label_3
_geom_angle
_geom_angle_site_symmetry_1
_geom_angle_site_symmetry_3
_geom_angle_publ_flag
O1 Ni1 N4 87.05(6) . . ?
N1 Ni1 O1 91.54(7) . . ?
N1 Ni1 N4 153.08(7) . . ?
N3 Ni1 O1 88.59(6) . . ?
N3 Ni1 N1 76.72(7) . . ?
N3 Ni1 N4 76.37(7) . . ?
N3 Ni1 N6 92.91(7) . . ?
N6 Ni1 O1 176.15(7) . . ?
N6 Ni1 N1 92.26(7) . . ?
N6 Ni1 N4 89.86(7) . . ?
N8 Ni1 O1 84.60(7) . . ?
N8 Ni1 N1 100.85(8) . . ?
N8 Ni1 N3 172.72(7) . . ?
N8 Ni1 N4 105.76(8) . . ?
N8 Ni1 N6 94.04(8) . . ?
Ni1 O1 H1A 110.0 . . ?
Ni1 O1 H1B 110.0 . . ?
H1A O1 H1B 103.8 . . ?
N2 N1 Ni1 112.03(13) . . ?
C1 N1 Ni1 142.41(17) . . ?
C1 N1 N2 105.27(19) . . ?
N1 N2 C3 110.5(2) . . ?
N1 N2 C4 118.70(17) . . ?
C3 N2 C4 130.7(2) . . ?
C4 N3 Ni1 119.63(15) . . ?
C8 N3 Ni1 120.33(15) . . ?
C8 N3 C4 120.02(19) . . ?
N5 N4 Ni1 111.53(13) . . ?
C11 N4 Ni1 143.05(18) . . ?
C11 N4 N5 105.09(19) . . ?
N4 N5 C8 118.52(17) . . ?
C9 N5 N4 110.5(2) . . ?
C9 N5 C8 130.9(2) . . ?
C12 N6 Ni1 170.2(2) . . ?
C13 N8 Ni1 143.42(18) . . ?
C13 N9 C12 124.8(2) . 6_665 ?
N1 C1 H1 124.5 . . ?
N1 C1 C2 110.9(2) . . ?
C2 C1 H1 124.5 . . ?
C1 C2 H2 126.9 . . ?
C3 C2 C1 106.1(2) . . ?
C3 C2 H2 126.9 . . ?
N2 C3 H3 126.4 . . ?
C2 C3 N2 107.1(2) . . ?
C2 C3 H3 126.4 . . ?
N3 C4 N2 112.54(18) . . ?
N3 C4 C5 122.3(2) . . ?
C5 C4 N2 125.1(2) . . ?
C4 C5 H5 121.5 . . ?
C6 C5 C4 117.0(2) . . ?
C6 C5 H5 121.5 . . ?
C5 C6 H6 119.2 . . ?
C5 C6 C7 121.7(2) . . ?
C7 C6 H6 119.2 . . ?
C6 C7 H7 121.7 . . ?
C8 C7 C6 116.7(2) . . ?
C8 C7 H7 121.7 . . ?
N3 C8 N5 112.59(19) . . ?
N3 C8 C7 122.3(2) . . ?
C7 C8 N5 125.1(2) . . ?
N5 C9 H9 126.4 . . ?
C10 C9 N5 107.2(2) . . ?
C10 C9 H9 126.4 . . ?
C9 C10 H10 127.1 . . ?
C9 C10 C11 105.8(2) . . ?
C11 C10 H10 127.1 . . ?
N4 C11 C10 111.4(2) . . ?
N4 C11 H11 124.3 . . ?
C10 C11 H11 124.3 . . ?
N6 C12 N9 172.0(2) . 6_565 ?
N8 C13 N9 173.3(2) . . ?
C14 N11 C15 123.0(2) . . ?
N10 C14 N11 172.1(3) . . ?
N12 C15 N11 171.7(3) . . ?

loop_
_geom_bond_atom_site_label_1
_geom_bond_atom_site_label_2
_geom_bond_distance
_geom_bond_site_symmetry_2
_geom_bond_publ_flag
Ni1 O1 2.1166(14) . ?
Ni1 N1 2.1106(18) . ?
Ni1 N3 2.0256(17) . ?
Ni1 N4 2.1205(18) . ?
Ni1 N6 2.0455(18) . ?
Ni1 N8 2.0246(19) . ?
O1 H1A 0.8610 . ?
O1 H1B 0.8623 . ?
N1 N2 1.360(3) . ?
N1 C1 1.324(3) . ?
N2 C3 1.368(3) . ?
N2 C4 1.403(3) . ?
N3 C4 1.331(3) . ?
N3 C8 1.323(3) . ?
N4 N5 1.373(3) . ?
N4 C11 1.320(3) . ?
N5 C8 1.397(3) . ?
N5 C9 1.362(3) . ?
N6 C12 1.140(3) . ?
N8 C13 1.143(3) . ?
N9 C12 1.296(3) 6_665 ?
N9 C13 1.279(3) . ?
C1 H1 0.9300 . ?
C1 C2 1.395(4) . ?
C2 H2 0.9300 . ?
C2 C3 1.342(4) . ?
C3 H3 0.9300 . ?
C4 C5 1.374(3) . ?
C5 H5 0.9300 . ?
C5 C6 1.371(4) . ?
C6 H6 0.9300 . ?
C6 C7 1.389(4) . ?
C7 H7 0.9300 . ?
C7 C8 1.379(3) . ?
C9 H9 0.9300 . ?
C9 C10 1.354(4) . ?
C10 H10 0.9300 . ?
C10 C11 1.396(4) . ?
C11 H11 0.9300 . ?
N10 C14 1.141(3) . ?
N11 C14 1.286(3) . ?
N11 C15 1.297(3) . ?
N12 C15 1.139(3) . ?

loop_
_geom_torsion_atom_site_label_1
_geom_torsion_atom_site_label_2
_geom_torsion_atom_site_label_3
_geom_torsion_atom_site_label_4
_geom_torsion
_geom_torsion_site_symmetry_1
_geom_torsion_site_symmetry_2
_geom_torsion_site_symmetry_3
_geom_torsion_site_symmetry_4
_geom_torsion_publ_flag
Ni1 N1 N2 C3 -175.47(15) . . . . ?
Ni1 N1 N2 C4 6.8(2) . . . . ?
Ni1 N1 C1 C2 173.18(19) . . . . ?
Ni1 N3 C4 N2 -0.8(2) . . . . ?
Ni1 N3 C4 C5 179.59(18) . . . . ?
Ni1 N3 C8 N5 -0.2(2) . . . . ?
Ni1 N3 C8 C7 -179.67(17) . . . . ?
Ni1 N4 N5 C8 9.2(2) . . . . ?
Ni1 N4 N5 C9 -174.52(15) . . . . ?
Ni1 N4 C11 C10 171.86(19) . . . . ?
N1 N2 C3 C2 0.0(3) . . . . ?
N1 N2 C4 N3 -4.2(3) . . . . ?
N1 N2 C4 C5 175.4(2) . . . . ?
N1 C1 C2 C3 -0.5(3) . . . . ?
N2 N1 C1 C2 0.4(3) . . . . ?
N2 C4 C5 C6 -179.1(2) . . . . ?
N3 C4 C5 C6 0.4(4) . . . . ?
N4 N5 C8 N3 -6.2(3) . . . . ?
N4 N5 C8 C7 173.2(2) . . . . ?
N4 N5 C9 C10 -0.4(3) . . . . ?
N5 N4 C11 C10 -0.3(3) . . . . ?
N5 C9 C10 C11 0.2(3) . . . . ?
C1 N1 N2 C3 -0.3(2) . . . . ?
C1 N1 N2 C4 -177.99(19) . . . . ?
C1 C2 C3 N2 0.3(3) . . . . ?
C3 N2 C4 N3 178.6(2) . . . . ?
C3 N2 C4 C5 -1.8(4) . . . . ?
C4 N2 C3 C2 177.3(2) . . . . ?
C4 N3 C8 N5 -178.91(18) . . . . ?
C4 N3 C8 C7 1.6(3) . . . . ?
C4 C5 C6 C7 1.0(4) . . . . ?
C5 C6 C7 C8 -1.0(4) . . . . ?
C6 C7 C8 N3 -0.3(4) . . . . ?
C6 C7 C8 N5 -179.7(2) . . . . ?
C8 N3 C4 N2 177.87(18) . . . . ?
C8 N3 C4 C5 -1.7(3) . . . . ?
C8 N5 C9 C10 175.3(2) . . . . ?
C9 N5 C8 N3 178.4(2) . . . . ?
C9 N5 C8 C7 -2.2(4) . . . . ?
C9 C10 C11 N4 0.1(3) . . . . ?
C11 N4 N5 C8 -175.85(18) . . . . ?
C11 N4 N5 C9 0.4(2) . . . . ?
